data_7006747
loop_
_publ_author_name
'Masuda, Jason D.'
'Stephan, Douglas W.'

_publ_section_title
;
 Neutral and cationic aluminium complexes of a sterically demanding
 N-imidoylamidine ligand.
;
_journal_issue 17
_journal_name_full 'Dalton transactions (Cambridge, England : 2003)'
_journal_page_first 2089
_journal_page_last 2097
_journal_paper_doi 10.1039/b513531a
_journal_year 2006
_chemical_formula_sum 'C42 H61 Al2 I6 N3 O0.5'
_chemical_formula_weight 1431.30
_space_group_IT_number 18
_symmetry_cell_setting orthorhombic
_symmetry_space_group_name_Hall 'P 2 2ab'
_symmetry_space_group_name_H-M 'P 21 21 2'
_atom_sites_solution_hydrogens geom
_atom_sites_solution_primary direct
_atom_sites_solution_secondary difmap
_audit_creation_method SHELXL-97
_cell_angle_alpha 90.00
_cell_angle_beta 90.00
_cell_angle_gamma 90.00
_cell_formula_units_Z 4
_cell_length_a 14.196(7)
_cell_length_b 35.926(17)
_cell_length_c 10.613(5)
_cell_measurement_temperature 293(2)
_cell_measurement_theta_max 25.0
_cell_measurement_theta_min 2.0
_cell_volume 5413(4)
_computing_structure_refinement 'SHELXL-97 (Sheldrick, 1997)'
_computing_structure_solution 'SHELXS-97 (Sheldrick, 1990)'
_diffrn_measured_fraction_theta_full 0.996
_diffrn_measured_fraction_theta_max 0.996
_diffrn_radiation_monochromator graphite
_diffrn_radiation_source 'fine-focus sealed tube'
_diffrn_radiation_type MoK\a
_diffrn_radiation_wavelength 0.71073
_diffrn_reflns_av_R_equivalents 0.1914
_diffrn_reflns_av_sigmaI/netI 0.1413
_diffrn_reflns_limit_h_max 15
_diffrn_reflns_limit_h_min -13
_diffrn_reflns_limit_k_max 38
_diffrn_reflns_limit_k_min -39
_diffrn_reflns_limit_l_max 11
_diffrn_reflns_limit_l_min -11
_diffrn_reflns_number 21314
_diffrn_reflns_theta_full 23.22
_diffrn_reflns_theta_max 23.22
_diffrn_reflns_theta_min 2.00
_exptl_absorpt_coefficient_mu 3.505
_exptl_absorpt_correction_type none
_exptl_crystal_density_diffrn 1.756
_exptl_crystal_density_method 'not measured'
_exptl_crystal_F_000 2728
_exptl_crystal_size_max 0.32
_exptl_crystal_size_mid 0.30
_exptl_crystal_size_min 0.26
_refine_diff_density_max 2.025
_refine_diff_density_min -1.511
_refine_diff_density_rms 0.204
_refine_ls_abs_structure_details 'Flack H D (1983), Acta Cryst. A39, 876-881'
_refine_ls_abs_structure_Flack 0.48(8)
_refine_ls_extinction_method none
_refine_ls_goodness_of_fit_ref 1.060
_refine_ls_hydrogen_treatment mixed
_refine_ls_matrix_type full
_refine_ls_number_parameters 483
_refine_ls_number_reflns 7706
_refine_ls_number_restraints 0
_refine_ls_restrained_S_all 1.060
_refine_ls_R_factor_all 0.1258
_refine_ls_R_factor_gt 0.0980
_refine_ls_shift/su_max 0.000
_refine_ls_shift/su_mean 0.000
_refine_ls_structure_factor_coef Fsqd
_refine_ls_weighting_details 'calc w=1/[\s^2^(Fo^2^)+(0.0748P)^2^+106.3021P] where P=(Fo^2^+2Fc^2^)/3'
_refine_ls_weighting_scheme calc
_refine_ls_wR_factor_gt 0.2286
_refine_ls_wR_factor_ref 0.2556
_reflns_number_gt 5922
_reflns_number_total 7706
_reflns_threshold_expression >2sigma(I)
_cod_data_source_file b513531a.txt
_cod_data_source_block '[i-Pr2C6H3N(C(Me)NC6H3i-Pr2)2)AlI2][AlI4]'
_cod_original_sg_symbol_H-M P21212
_cod_original_formula_sum 'C42 H61 Al2 I6 N3 O0.50'
_cod_database_code 7006747

loop_
_symmetry_equiv_pos_as_xyz
'x, y, z'
'-x, -y, z'
'-x+1/2, y+1/2, -z'
'x+1/2, -y+1/2, -z'

loop_
_atom_site_label
_atom_site_type_symbol
_atom_site_fract_x
_atom_site_fract_y
_atom_site_fract_z
_atom_site_U_iso_or_equiv
_atom_site_adp_type
_atom_site_occupancy
_atom_site_symmetry_multiplicity
_atom_site_calc_flag
_atom_site_refinement_flags
_atom_site_disorder_assembly
_atom_site_disorder_group
I1 I 0.80438(12) 0.25194(3) 0.32828(15) 0.0531(4) Uani 1 1 d . . .
I2 I 0.80211(14) 0.31446(5) 0.65452(14) 0.0665(5) Uani 1 1 d . . .
I3 I 0.80575(18) 0.16627(5) 0.0899(2) 0.0860(6) Uani 1 1 d . . .
I4 I 0.75694(18) 0.10677(6) -0.2332(2) 0.0902(7) Uani 1 1 d . . .
I5 I 0.95005(18) 0.06634(9) 0.0228(3) 0.1220(11) Uani 1 1 d . . .
I6 I 0.66699(17) 0.06460(6) 0.1084(3) 0.1015(8) Uani 1 1 d . . .
Al1 Al 0.7982(6) 0.10114(19) -0.0005(7) 0.0584(18) Uani 1 1 d . . .
Al2 Al 0.8040(4) 0.31486(13) 0.4205(5) 0.0289(11) Uani 1 1 d . . .
N1 N 0.7086(12) 0.3482(4) 0.3612(13) 0.035(4) Uani 1 1 d . . .
N2 N 0.8116(11) 0.3999(4) 0.3615(11) 0.026(3) Uani 1 1 d . . .
N3 N 0.9041(11) 0.3463(4) 0.3587(14) 0.034(4) Uani 1 1 d . . .
C1 C 0.7217(13) 0.3843(5) 0.3535(17) 0.033(5) Uani 1 1 d . . .
C2 C 0.6437(15) 0.4107(6) 0.336(3) 0.053(6) Uani 1 1 d . . .
H2A H 0.5853 0.3973 0.3321 0.080 Uiso 1 1 calc R . .
H2B H 0.6529 0.4244 0.2598 0.080 Uiso 1 1 calc R . .
H2C H 0.6420 0.4277 0.4064 0.080 Uiso 1 1 calc R . .
C3 C 0.8971(13) 0.3816(4) 0.3488(18) 0.027(4) Uani 1 1 d . . .
C4 C 0.9821(13) 0.4051(5) 0.333(2) 0.040(5) Uani 1 1 d . . .
H4A H 1.0366 0.3895 0.3248 0.060 Uiso 1 1 calc R . .
H4B H 0.9892 0.4211 0.4045 0.060 Uiso 1 1 calc R . .
H4C H 0.9756 0.4200 0.2579 0.060 Uiso 1 1 calc R . .
C5 C 0.6121(13) 0.3334(6) 0.339(3) 0.045(5) Uani 1 1 d . . .
C6 C 0.5431(16) 0.3321(6) 0.431(3) 0.054(7) Uani 1 1 d . . .
C7 C 0.4566(19) 0.3173(9) 0.405(4) 0.084(9) Uani 1 1 d . . .
H7A H 0.4103 0.3162 0.4669 0.101 Uiso 1 1 calc R . .
C8 C 0.4388(18) 0.3036(10) 0.281(5) 0.109(15) Uani 1 1 d . . .
H8A H 0.3797 0.2944 0.2590 0.130 Uiso 1 1 calc R . .
C9 C 0.5084(18) 0.3041(7) 0.197(3) 0.073(9) Uani 1 1 d . . .
H9A H 0.4966 0.2926 0.1206 0.087 Uiso 1 1 calc R . .
C10 C 0.5983(18) 0.3202(6) 0.212(3) 0.057(7) Uani 1 1 d . . .
C11 C 0.5567(19) 0.3464(8) 0.567(2) 0.059(7) Uani 1 1 d . . .
H11A H 0.6214 0.3557 0.5746 0.071 Uiso 1 1 calc R . .
C12 C 0.490(3) 0.3780(10) 0.598(4) 0.115(14) Uani 1 1 d . . .
H12A H 0.4992 0.3980 0.5394 0.172 Uiso 1 1 calc R . .
H12B H 0.5032 0.3868 0.6821 0.172 Uiso 1 1 calc R . .
H12C H 0.4264 0.3693 0.5938 0.172 Uiso 1 1 calc R . .
C13 C 0.544(2) 0.3134(12) 0.661(4) 0.122(14) Uani 1 1 d . . .
H13A H 0.5527 0.3222 0.7455 0.183 Uiso 1 1 calc R . .
H13B H 0.5903 0.2945 0.6431 0.183 Uiso 1 1 calc R . .
H13C H 0.4823 0.3031 0.6520 0.183 Uiso 1 1 calc R . .
C14 C 0.666(2) 0.3215(7) 0.112(3) 0.067(7) Uani 1 1 d . . .
H14A H 0.7284 0.3211 0.1511 0.080 Uiso 1 1 calc R . .
C15 C 0.662(3) 0.3570(10) 0.023(3) 0.114(14) Uani 1 1 d . . .
H15A H 0.6649 0.3791 0.0738 0.172 Uiso 1 1 calc R . .
H15B H 0.6040 0.3568 -0.0235 0.172 Uiso 1 1 calc R . .
H15C H 0.7141 0.3565 -0.0339 0.172 Uiso 1 1 calc R . .
C16 C 0.660(3) 0.2869(9) 0.020(3) 0.102(12) Uani 1 1 d . . .
H16A H 0.6624 0.2642 0.0679 0.154 Uiso 1 1 calc R . .
H16B H 0.7127 0.2875 -0.0374 0.154 Uiso 1 1 calc R . .
H16C H 0.6025 0.2879 -0.0270 0.154 Uiso 1 1 calc R . .
C17 C 0.9941(14) 0.3270(5) 0.3280(19) 0.037(5) Uani 1 1 d . . .
C18 C 1.0621(13) 0.3207(5) 0.421(2) 0.038(5) Uani 1 1 d . . .
C19 C 1.1384(16) 0.2994(7) 0.388(2) 0.056(7) Uani 1 1 d . . .
H19A H 1.1805 0.2929 0.4514 0.067 Uiso 1 1 calc R . .
C20 C 1.1561(17) 0.2876(6) 0.273(3) 0.057(7) Uani 1 1 d . . .
H20A H 1.2110 0.2745 0.2551 0.068 Uiso 1 1 calc R . .
C21 C 1.0896(18) 0.2954(6) 0.178(3) 0.064(7) Uani 1 1 d . . .
H21A H 1.1008 0.2870 0.0965 0.076 Uiso 1 1 calc R . .
C22 C 1.0082(14) 0.3150(5) 0.2035(17) 0.033(4) Uani 1 1 d . . .
C23 C 1.052(2) 0.3360(11) 0.552(2) 0.083(10) Uani 1 1 d . . .
H23A H 0.9913 0.3487 0.5596 0.099 Uiso 1 1 calc R . .
C24 C 1.056(3) 0.3033(12) 0.650(3) 0.116(14) Uani 1 1 d . . .
H24A H 1.0052 0.2863 0.6337 0.174 Uiso 1 1 calc R . .
H24B H 1.0499 0.3131 0.7336 0.174 Uiso 1 1 calc R . .
H24C H 1.1150 0.2905 0.6422 0.174 Uiso 1 1 calc R . .
C25 C 1.133(2) 0.3650(9) 0.572(2) 0.088(10) Uani 1 1 d . . .
H25A H 1.1274 0.3844 0.5106 0.131 Uiso 1 1 calc R . .
H25B H 1.1926 0.3530 0.5639 0.131 Uiso 1 1 calc R . .
H25C H 1.1275 0.3756 0.6552 0.131 Uiso 1 1 calc R . .
C26 C 0.9382(16) 0.3220(7) 0.095(2) 0.053(6) Uani 1 1 d . . .
H26A H 0.8769 0.3277 0.1325 0.063 Uiso 1 1 calc R . .
C27 C 0.969(2) 0.3559(8) 0.021(3) 0.081(10) Uani 1 1 d . . .
H27A H 0.9250 0.3603 -0.0462 0.121 Uiso 1 1 calc R . .
H27B H 1.0304 0.3519 -0.0124 0.121 Uiso 1 1 calc R . .
H27C H 0.9694 0.3771 0.0764 0.121 Uiso 1 1 calc R . .
C28 C 0.923(3) 0.2902(10) 0.004(3) 0.101(12) Uani 1 1 d . . .
H28A H 0.8790 0.2974 -0.0597 0.152 Uiso 1 1 calc R . .
H28B H 0.8998 0.2690 0.0488 0.152 Uiso 1 1 calc R . .
H28C H 0.9824 0.2839 -0.0352 0.152 Uiso 1 1 calc R . .
C29 C 0.8148(16) 0.4408(4) 0.3765(18) 0.040(5) Uani 1 1 d . . .
C30 C 0.8241(18) 0.4538(5) 0.504(2) 0.052(6) Uani 1 1 d . . .
C31 C 0.831(2) 0.4922(7) 0.519(3) 0.088(10) Uani 1 1 d . . .
H31A H 0.8363 0.5022 0.5999 0.106 Uiso 1 1 calc R . .
C32 C 0.832(2) 0.5156(6) 0.416(3) 0.080(9) Uani 1 1 d . . .
H32A H 0.8347 0.5411 0.4293 0.096 Uiso 1 1 calc R . .
C33 C 0.8276(18) 0.5032(6) 0.300(2) 0.057(7) Uani 1 1 d . . .
H33A H 0.8309 0.5198 0.2326 0.069 Uiso 1 1 calc R . .
C34 C 0.8183(14) 0.4646(5) 0.2762(18) 0.035(4) Uani 1 1 d . . .
C35 C 0.817(3) 0.4274(7) 0.615(2) 0.079(9) Uani 1 1 d . . .
H35A H 0.8088 0.4017 0.5859 0.095 Uiso 1 1 calc R . .
C36 C 0.912(3) 0.4317(14) 0.694(3) 0.15(2) Uani 1 1 d . . .
H36A H 0.9643 0.4253 0.6414 0.228 Uiso 1 1 calc R . .
H36B H 0.9097 0.4155 0.7654 0.228 Uiso 1 1 calc R . .
H36C H 0.9178 0.4570 0.7217 0.228 Uiso 1 1 calc R . .
C37 C 0.738(4) 0.4382(11) 0.707(3) 0.15(2) Uani 1 1 d . . .
H37A H 0.6784 0.4362 0.6653 0.218 Uiso 1 1 calc R . .
H37B H 0.7476 0.4634 0.7345 0.218 Uiso 1 1 calc R . .
H37C H 0.7395 0.4219 0.7783 0.218 Uiso 1 1 calc R . .
C38 C 0.8116(18) 0.4517(5) 0.1384(17) 0.047(5) Uani 1 1 d . . .
H38A H 0.8057 0.4245 0.1393 0.056 Uiso 1 1 calc R . .
C39 C 0.899(3) 0.4612(9) 0.062(3) 0.088(10) Uani 1 1 d . . .
H39A H 0.9541 0.4516 0.1045 0.132 Uiso 1 1 calc R . .
H39B H 0.9048 0.4877 0.0544 0.132 Uiso 1 1 calc R . .
H39C H 0.8948 0.4502 -0.0200 0.132 Uiso 1 1 calc R . .
C40 C 0.724(2) 0.4673(8) 0.069(2) 0.073(9) Uani 1 1 d . . .
H40A H 0.7237 0.4583 -0.0158 0.109 Uiso 1 1 calc R . .
H40B H 0.7269 0.4940 0.0692 0.109 Uiso 1 1 calc R . .
H40C H 0.6682 0.4592 0.1118 0.109 Uiso 1 1 calc R . .
C50 C 0.430(4) 0.4779(14) 0.428(12) 0.31(8) Uani 1 1 d . . .
H50A H 0.3652 0.4861 0.4185 0.374 Uiso 1 1 calc R . .
H50B H 0.4328 0.4512 0.4150 0.374 Uiso 1 1 calc R . .
C52 C 0.465(4) 0.4875(10) 0.546(6) 0.17(3) Uani 1 1 d . . .
H52A H 0.4135 0.4973 0.5963 0.199 Uiso 1 1 calc R . .
H52B H 0.4872 0.4650 0.5871 0.199 Uiso 1 1 calc R . .
O1 O 0.5000 0.5000 0.330(6) 0.27(5) Uani 1 2 d S . .

loop_
_atom_site_aniso_label
_atom_site_aniso_U_11
_atom_site_aniso_U_22
_atom_site_aniso_U_33
_atom_site_aniso_U_23
_atom_site_aniso_U_13
_atom_site_aniso_U_12
I1 0.0685(9) 0.0274(6) 0.0634(9) -0.0017(6) 0.0062(9) -0.0054(7)
I2 0.0853(11) 0.0810(10) 0.0332(7) 0.0136(7) 0.0028(9) 0.0020(10)
I3 0.1109(15) 0.0703(11) 0.0769(12) -0.0407(10) 0.0037(13) -0.0254(12)
I4 0.1260(18) 0.0722(11) 0.0724(13) -0.0226(10) -0.0270(13) -0.0020(12)
I5 0.0808(15) 0.146(2) 0.139(2) -0.038(2) -0.0197(15) 0.0461(15)
I6 0.1012(17) 0.0783(13) 0.125(2) -0.0312(14) 0.0345(14) -0.0226(12)
Al1 0.065(4) 0.057(4) 0.053(4) -0.027(3) -0.007(4) -0.002(4)
Al2 0.038(3) 0.022(2) 0.027(3) 0.003(2) 0.003(3) 0.000(3)
N1 0.057(11) 0.026(8) 0.022(8) 0.003(6) 0.002(8) -0.025(8)
N2 0.041(9) 0.029(7) 0.007(6) 0.014(5) -0.002(6) -0.001(7)
N3 0.042(9) 0.043(10) 0.015(8) 0.011(7) 0.002(7) 0.004(7)
C1 0.040(12) 0.038(11) 0.022(9) 0.011(8) 0.007(8) -0.009(8)
C2 0.042(12) 0.039(11) 0.078(17) 0.025(12) 0.012(12) 0.005(10)
C3 0.037(10) 0.015(9) 0.030(10) 0.005(7) -0.003(8) 0.009(7)
C4 0.035(11) 0.033(10) 0.053(13) 0.001(10) 0.000(10) -0.005(8)
C5 0.021(10) 0.039(11) 0.074(16) 0.013(12) -0.012(11) 0.006(8)
C6 0.039(13) 0.026(11) 0.10(2) 0.001(11) 0.000(13) 0.024(10)
C7 0.041(15) 0.08(2) 0.13(3) 0.01(2) -0.012(17) -0.024(14)
C8 0.019(14) 0.12(3) 0.19(4) 0.02(3) -0.05(2) -0.024(15)
C9 0.038(15) 0.064(16) 0.12(3) -0.006(16) -0.035(16) -0.020(13)
C10 0.072(17) 0.034(12) 0.066(17) -0.012(11) -0.012(13) -0.019(11)
C11 0.053(14) 0.079(17) 0.045(15) 0.014(12) 0.010(12) 0.008(13)
C12 0.11(3) 0.08(2) 0.16(4) 0.01(2) 0.04(3) 0.01(2)
C13 0.07(2) 0.16(4) 0.14(3) 0.03(3) 0.05(2) 0.01(2)
C14 0.068(17) 0.074(17) 0.058(16) -0.015(14) -0.025(14) -0.005(13)
C15 0.17(4) 0.10(3) 0.07(2) 0.00(2) -0.03(2) -0.04(3)
C16 0.14(3) 0.11(3) 0.059(19) -0.040(19) 0.02(2) -0.01(2)
C17 0.040(11) 0.039(11) 0.032(11) 0.011(9) -0.002(10) -0.005(9)
C18 0.028(10) 0.029(10) 0.056(13) 0.017(9) 0.002(9) -0.011(9)
C19 0.043(13) 0.075(16) 0.048(15) 0.025(13) 0.000(11) 0.021(12)
C20 0.044(13) 0.038(12) 0.09(2) -0.007(12) 0.007(13) 0.029(10)
C21 0.061(16) 0.042(12) 0.09(2) -0.013(13) 0.023(15) 0.018(12)
C22 0.041(11) 0.030(10) 0.027(10) 0.002(8) 0.006(8) 0.006(9)
C23 0.060(16) 0.15(3) 0.035(15) 0.018(16) -0.016(13) -0.020(18)
C24 0.12(3) 0.16(4) 0.07(2) 0.05(2) -0.01(2) 0.02(3)
C25 0.12(3) 0.12(3) 0.018(13) 0.001(14) -0.032(15) 0.00(2)
C26 0.044(12) 0.082(17) 0.032(12) -0.019(12) 0.005(10) 0.018(12)
C27 0.11(2) 0.071(18) 0.064(18) 0.027(15) 0.003(17) 0.055(17)
C28 0.14(3) 0.12(3) 0.042(17) -0.009(17) 0.018(19) -0.03(2)
C29 0.060(13) 0.018(8) 0.040(11) -0.020(8) 0.015(10) -0.008(9)
C30 0.085(18) 0.028(10) 0.043(12) 0.003(9) 0.006(12) -0.001(11)
C31 0.13(3) 0.050(15) 0.09(2) -0.028(16) -0.02(2) 0.015(17)
C32 0.13(3) 0.025(11) 0.08(2) -0.007(13) 0.02(2) -0.002(14)
C33 0.075(17) 0.023(10) 0.075(17) 0.003(11) 0.007(13) -0.019(11)
C34 0.037(11) 0.027(9) 0.041(11) 0.009(8) 0.007(9) -0.009(8)
C35 0.14(3) 0.055(14) 0.041(14) -0.026(11) -0.018(17) 0.035(17)
C36 0.21(5) 0.20(5) 0.05(2) 0.00(3) -0.01(3) 0.09(4)
C37 0.27(6) 0.12(3) 0.05(2) 0.03(2) 0.05(3) 0.01(3)
C38 0.082(15) 0.034(10) 0.025(10) 0.014(8) 0.008(11) 0.021(11)
C39 0.13(3) 0.08(2) 0.055(19) 0.021(15) 0.021(19) -0.009(19)
C40 0.09(2) 0.088(19) 0.039(14) 0.027(13) -0.020(13) -0.022(15)
C50 0.09(3) 0.05(2) 0.8(3) -0.06(8) -0.05(9) -0.01(2)
C52 0.22(9) 0.05(3) 0.22(6) 0.05(3) 0.09(6) 0.06(3)
O1 0.33(9) 0.30(9) 0.19(5) 0.000 0.000 0.31(8)

loop_
_atom_type_symbol
_atom_type_description
_atom_type_scat_dispersion_real
_atom_type_scat_dispersion_imag
_atom_type_scat_source
C C 0.0033 0.0016 'International Tables Vol C Tables 4.2.6.8 and 6.1.1.4'
H H 0.0000 0.0000 'International Tables Vol C Tables 4.2.6.8 and 6.1.1.4'
Al Al 0.0645 0.0514 'International Tables Vol C Tables 4.2.6.8 and 6.1.1.4'
I I -0.4742 1.8119 'International Tables Vol C Tables 4.2.6.8 and 6.1.1.4'
N N 0.0061 0.0033 'International Tables Vol C Tables 4.2.6.8 and 6.1.1.4'
O O 0.0106 0.0060 'International Tables Vol C Tables 4.2.6.8 and 6.1.1.4'

loop_
_geom_angle_atom_site_label_1
_geom_angle_atom_site_label_2
_geom_angle_atom_site_label_3
_geom_angle
_geom_angle_site_symmetry_1
_geom_angle_site_symmetry_3
_geom_angle_publ_flag
I5 Al1 I3 112.8(3) . . ?
I5 Al1 I4 109.5(3) . . ?
I3 Al1 I4 107.7(3) . . ?
I5 Al1 I6 109.0(3) . . ?
I3 Al1 I6 109.5(3) . . ?
I4 Al1 I6 108.2(3) . . ?
N1 Al2 N3 92.4(6) . . ?
N1 Al2 I1 116.4(5) . . ?
N3 Al2 I1 113.6(5) . . ?
N1 Al2 I2 109.0(5) . . ?
N3 Al2 I2 110.5(5) . . ?
I1 Al2 I2 113.10(19) . . ?
C1 N1 C5 118.2(16) . . ?
C1 N1 Al2 122.6(13) . . ?
C5 N1 Al2 118.7(11) . . ?
C3 N2 C1 127.3(13) . . ?
C3 N2 C29 116.9(15) . . ?
C1 N2 C29 115.6(16) . . ?
C3 N3 C17 120.8(16) . . ?
C3 N3 Al2 123.6(13) . . ?
C17 N3 Al2 115.6(12) . . ?
N1 C1 N2 121.4(17) . . ?
N1 C1 C2 122.6(17) . . ?
N2 C1 C2 116.0(16) . . ?
N3 C3 N2 122.0(16) . . ?
N3 C3 C4 120.8(16) . . ?
N2 C3 C4 117.1(14) . . ?
C6 C5 C10 124(2) . . ?
C6 C5 N1 123(2) . . ?
C10 C5 N1 113(2) . . ?
C7 C6 C5 121(3) . . ?
C7 C6 C11 115(3) . . ?
C5 C6 C11 124(2) . . ?
C6 C7 C8 119(3) . . ?
C9 C8 C7 119(2) . . ?
C8 C9 C10 127(3) . . ?
C9 C10 C14 122(2) . . ?
C9 C10 C5 111(3) . . ?
C14 C10 C5 126(2) . . ?
C12 C11 C6 112(3) . . ?
C12 C11 C13 111(2) . . ?
C6 C11 C13 109(3) . . ?
C10 C14 C16 114(2) . . ?
C10 C14 C15 116(3) . . ?
C16 C14 C15 105(2) . . ?
C18 C17 C22 121.1(19) . . ?
C18 C17 N3 120.9(18) . . ?
C22 C17 N3 118.0(17) . . ?
C19 C18 C17 117(2) . . ?
C19 C18 C23 121(2) . . ?
C17 C18 C23 122(2) . . ?
C20 C19 C18 124(2) . . ?
C19 C20 C21 118(2) . . ?
C22 C21 C20 121(2) . . ?
C21 C22 C17 117(2) . . ?
C21 C22 C26 118(2) . . ?
C17 C22 C26 124.3(17) . . ?
C18 C23 C25 108(2) . . ?
C18 C23 C24 110(3) . . ?
C25 C23 C24 113(2) . . ?
C27 C26 C28 109(2) . . ?
C27 C26 C22 109(2) . . ?
C28 C26 C22 116(2) . . ?
C34 C29 C30 121.6(15) . . ?
C34 C29 N2 122.7(15) . . ?
C30 C29 N2 115.4(16) . . ?
C31 C30 C29 116(2) . . ?
C31 C30 C35 123(2) . . ?
C29 C30 C35 121.2(17) . . ?
C32 C31 C30 121(3) . . ?
C33 C32 C31 123(2) . . ?
C32 C33 C34 120(2) . . ?
C29 C34 C33 118.7(19) . . ?
C29 C34 C38 123.2(15) . . ?
C33 C34 C38 118.1(18) . . ?
C30 C35 C37 113(2) . . ?
C30 C35 C36 107(3) . . ?
C37 C35 C36 105(3) . . ?
C39 C38 C34 113(2) . . ?
C39 C38 C40 108.9(18) . . ?
C34 C38 C40 113.0(18) . . ?
C52 C50 O1 103(4) . . ?
C52 C52 C50 116(4) 2_665 . ?
C50 O1 C50 102(8) 2_665 . ?

loop_
_geom_bond_atom_site_label_1
_geom_bond_atom_site_label_2
_geom_bond_distance
_geom_bond_site_symmetry_2
_geom_bond_publ_flag
I1 Al2 2.463(5) . ?
I2 Al2 2.483(5) . ?
I3 Al1 2.531(7) . ?
I4 Al1 2.546(8) . ?
I5 Al1 2.504(8) . ?
I6 Al1 2.556(8) . ?
Al2 N1 1.915(18) . ?
Al2 N3 1.931(16) . ?
N1 C1 1.31(2) . ?
N1 C5 1.49(3) . ?
N2 C3 1.39(2) . ?
N2 C1 1.40(2) . ?
N2 C29 1.48(2) . ?
N3 C3 1.28(2) . ?
N3 C17 1.49(3) . ?
C1 C2 1.47(3) . ?
C3 C4 1.48(3) . ?
C5 C6 1.38(3) . ?
C5 C10 1.44(4) . ?
C6 C7 1.37(4) . ?
C6 C11 1.54(4) . ?
C7 C8 1.43(5) . ?
C8 C9 1.33(5) . ?
C9 C10 1.41(3) . ?
C10 C14 1.43(4) . ?
C11 C12 1.51(4) . ?
C11 C13 1.56(4) . ?
C14 C16 1.59(4) . ?
C14 C15 1.59(4) . ?
C17 C18 1.40(3) . ?
C17 C22 1.40(3) . ?
C18 C19 1.37(3) . ?
C18 C23 1.51(4) . ?
C19 C20 1.32(4) . ?
C20 C21 1.41(4) . ?
C21 C22 1.38(3) . ?
C22 C26 1.54(3) . ?
C23 C25 1.56(4) . ?
C23 C24 1.57(4) . ?
C26 C27 1.51(4) . ?
C26 C28 1.51(4) . ?
C29 C34 1.37(3) . ?
C29 C30 1.44(3) . ?
C30 C31 1.39(3) . ?
C30 C35 1.51(3) . ?
C31 C32 1.38(4) . ?
C32 C33 1.31(4) . ?
C33 C34 1.41(3) . ?
C34 C38 1.54(3) . ?
C35 C37 1.53(5) . ?
C35 C36 1.59(5) . ?
C38 C39 1.52(4) . ?
C38 C40 1.54(3) . ?
C50 C52 1.39(11) . ?
C50 O1 1.64(10) . ?
C52 C52 1.34(10) 2_665 ?
O1 C50 1.64(10) 2_665 ?
